data_2012224
loop_
_publ_author_name
'Drouard, David'
'Py,  Sandrine'
'Averbuch, Marie-Th\'er\`ese'
'Philouze,  Christian'
'Vall\'ee,  Yannick'

_publ_section_title
;(1<i>S</i>)-(<i>Z</i>)-2-Benzyloxy-<i>N</i>-(3-methyl-1-butylidene)-1-phenylethylamine
 <i>N</i>-oxide
;
_journal_issue 9
_journal_name_full 'Acta Crystallographica Section C'
_journal_page_first 1079
_journal_page_last 1080
_journal_paper_doi 10.1107/S0108270101009477
_journal_volume 57
_journal_year 2001
_chemical_formula_moiety 'C20 H25 N O2 '
_chemical_formula_sum 'C20 H25 N O2'
_chemical_formula_weight 311.42
_space_group_IT_number 19
_symmetry_cell_setting orthorhombic
_symmetry_space_group_name_Hall 'P 2ac 2ab'
_symmetry_space_group_name_H-M 'P 21 21 21'
_audit_creation_method 'by teXsan v1.8'
_cell_angle_alpha 90
_cell_angle_beta 90
_cell_angle_gamma 90
_cell_formula_units_Z 4
_cell_length_a 5.639(3)
_cell_length_b 15.073(8)
_cell_length_c 21.113(7)
_cell_measurement_reflns_used 25
_cell_measurement_temperature 293
_cell_measurement_theta_max 11.6
_cell_measurement_theta_min 10.1
_cell_volume 1794.5(15)
_computing_cell_refinement 'CAD-4 Software'
_computing_data_collection 'CAD-4 Software (Enraf-Nonius, 1989)'
_computing_data_reduction 'TEXSAN (Molecular Structure Corporation, 1992-1997)'
_computing_publication_material TEXSAN
_computing_structure_refinement TEXSAN
_computing_structure_solution 'SIR92 (Altomare et al., 1993)'
_diffrn_ambient_temperature 293
_diffrn_measured_fraction_theta_full 29.96
_diffrn_measured_fraction_theta_max 1.0
_diffrn_measurement_device_type CAD-4
_diffrn_measurement_method \w--2\q
_diffrn_radiation_monochromator graphite
_diffrn_radiation_source 'X-ray tube'
_diffrn_radiation_type 'Mo K\a'
_diffrn_radiation_wavelength .71073
_diffrn_reflns_av_R_equivalents .04771
_diffrn_reflns_av_sigmaI/netI .050
_diffrn_reflns_limit_h_max 7
_diffrn_reflns_limit_h_min -7
_diffrn_reflns_limit_k_max 21
_diffrn_reflns_limit_k_min 0
_diffrn_reflns_limit_l_max 29
_diffrn_reflns_limit_l_min 0
_diffrn_reflns_number 6039
_diffrn_reflns_reduction_process 'Lp corrections applied'
_diffrn_reflns_theta_full 29.96
_diffrn_reflns_theta_max 29.96
_diffrn_reflns_theta_min 2.36
_diffrn_standards_decay_% 3.98
_diffrn_standards_interval_count 120
_diffrn_standards_number 2
_exptl_absorpt_coefficient_mu .073
_exptl_absorpt_correction_type none
_exptl_crystal_colour yellowish
_exptl_crystal_density_diffrn 1.153
_exptl_crystal_density_meas ?
_exptl_crystal_description 'orthorhombic prism'
_exptl_crystal_F_000 672.00
_exptl_crystal_size_max .28
_exptl_crystal_size_mid .25
_exptl_crystal_size_min .22
_refine_diff_density_max .21
_refine_diff_density_min -.20
_refine_ls_extinction_coef no
_refine_ls_extinction_method none
_refine_ls_goodness_of_fit_all 1.995
_refine_ls_goodness_of_fit_ref 1.995
_refine_ls_hydrogen_treatment noref
_refine_ls_matrix_type full
_refine_ls_number_constraints 0
_refine_ls_number_parameters 208
_refine_ls_number_reflns 2072
_refine_ls_number_restraints 0
_refine_ls_R_factor_all .0556
_refine_ls_R_factor_gt .0556
_refine_ls_shift/su_max .0280
_refine_ls_shift/su_mean .0150
_refine_ls_structure_factor_coef F
_refine_ls_weighting_details 'w = 1/[\s^2^(Fo) + 0.00004|Fo|^2^]'
_refine_ls_weighting_scheme sigma
_refine_ls_wR_factor_all .0397
_refine_ls_wR_factor_ref .0397
_reflns_number_gt 2072
_reflns_number_total 2991
_reflns_threshold_expression I>1.00\s(I)
_cod_data_source_file sk1479.cif
_cod_data_source_block I
_cod_depositor_comments
;
The following automatic conversions were performed:

'_exptl_crystal_density_meas' value 'not measured' was changed to '?'
- the value is perceived as not measured.

Automatic conversion script
Id: cif_fix_values 3008 2015-01-20 13:52:24Z robertas 
;
_cod_original_cell_volume 1794.0(10)
_cod_original_sg_symbol_H-M 'P 21 21 21 '
_cod_original_formula_sum 'C20 H25 N O2 '
_cod_database_code 2012224
_cod_database_fobs_code 2012224

loop_
_symmetry_equiv_pos_as_xyz
'  +x,  +y,  +z'
'1/2-x,  -y,1/2+z'
'1/2+x,1/2-y,  -z'
'  -x,1/2+y,1/2-z'

loop_
_atom_site_label
_atom_site_fract_x
_atom_site_fract_y
_atom_site_fract_z
_atom_site_U_iso_or_equiv
_atom_site_adp_type
_atom_site_calc_flag
_atom_site_calc_attached_atom
_atom_site_refinement_flags
_atom_site_occupancy
O(1) 1.0157(2) .60201(7) .20594(5) .0570(3) Uani d ? . 1.000
O(2) .8122(3) .63580(6) .35059(5) .0666(4) Uani d ? . 1.000
N(1) .7906(3) .61086(7) .21842(5) .0440(3) Uani d ? . 1.000
C(1) .3874(4) .7551(2) .08110(10) .1142(8) Uani d ? . 1.000
C(2) .6813(5) .87610(10) .08830(10) .0930(7) Uani d ? . 1.000
C(3) .5635(4) .79930(10) .12320(7) .0676(5) Uani d ? . 1.000
C(4) .7509(4) .73471(9) .14632(7) .0542(4) Uani d ? . 1.000
C(5) .6576(3) .66859(9) .19188(7) .0492(4) Uani d ? . 1.000
C(6) .6908(3) .54645(9) .26453(6) .0461(4) Uani d ? . 1.000
C(7) .8337(4) .54957(9) .32493(7) .0564(5) Uani d ? . 1.000
C(8) .9369(4) .64590(10) .40886(8) .0710(5) Uani d ? . 1.000
C(9) .8064(4) .60480(10) .46396(7) .0560(4) Uani d ? . 1.000
C(10) .5951(4) .64050(10) .48294(9) .0752(6) Uani d ? . 1.000
C(11) .4733(4) .6062(2) .53340(10) .0999(7) Uani d ? . 1.000
C(12) .5608(6) .5342(2) .56471(8) .1023(8) Uani d ? . 1.000
C(13) .7693(6) .49770(10) .54691(9) .0999(7) Uani d ? . 1.000
C(14) .8929(5) .53360(10) .49556(8) .0725(6) Uani d ? . 1.000
C(15) .6724(3) .45506(9) .23566(6) .0438(4) Uani d ? . 1.000
C(16) .8541(3) .39390(10) .24039(8) .0516(4) Uani d ? . 1.000
C(17) .8275(3) .30980(10) .21341(7) .0559(4) Uani d ? . 1.000
C(18) .6257(4) .28820(10) .18187(8) .0608(5) Uani d ? . 1.000
C(19) .4472(4) .34860(10) .17613(8) .0704(6) Uani d ? . 1.000
C(20) .4688(4) .43230(10) .20305(8) .0611(5) Uani d ? . 1.000
H(1) .4657 .7327 .0446 .137 Uiso c ? . 1.000
H(2) .3141 .7076 .1032 .137 Uiso c ? . 1.000
H(3) .2702 .7969 .0685 .137 Uiso c ? . 1.000
H(4) .7696 .8538 .0535 .112 Uiso c ? . 1.000
H(5) .5631 .9158 .0734 .112 Uiso c ? . 1.000
H(6) .7847 .9066 .1164 .112 Uiso c ? . 1.000
H(7) .4821 .8225 .1590 .081 Uiso c ? . 1.000
H(8) .8737 .7674 .1664 .065 Uiso c ? . 1.000
H(9) .8138 .7041 .1108 .065 Uiso c ? . 1.000
H(10) .4932 .6691 .2017 .059 Uiso c ? . 1.000
H(11) .5344 .5654 .2744 .055 Uiso c ? . 1.000
H(12) .9954 .5371 .3161 .068 Uiso c ? . 1.000
H(13) .7743 .5071 .3542 .068 Uiso c ? . 1.000
H(14) 1.0875 .6181 .4050 .085 Uiso c ? . 1.000
H(15) .9579 .7074 .4170 .085 Uiso c ? . 1.000
H(16) .5317 .6899 .4607 .090 Uiso c ? . 1.000
H(17) .3284 .6326 .5466 .120 Uiso c ? . 1.000
H(18) .4748 .5096 .5992 .123 Uiso c ? . 1.000
H(19) .8312 .4480 .5691 .120 Uiso c ? . 1.000
H(20) 1.0390 .5078 .4827 .087 Uiso c ? . 1.000
H(21) .9965 .4089 .2619 .062 Uiso c ? . 1.000
H(22) .9515 .2674 .2172 .067 Uiso c ? . 1.000
H(23) .6090 .2308 .1638 .073 Uiso c ? . 1.000
H(24) .3072 .3334 .1536 .085 Uiso c ? . 1.000
H(25) .3433 .4739 .1991 .073 Uiso c ? . 1.000

loop_
_atom_site_aniso_label
_atom_site_aniso_U_11
_atom_site_aniso_U_22
_atom_site_aniso_U_33
_atom_site_aniso_U_12
_atom_site_aniso_U_13
_atom_site_aniso_U_23
O(1) .0488(6) .0552(5) .0668(6) -.0002(7) .0071(6) .0064(6)
O(2) .1100(10) .0432(4) .0469(5) .0041(8) -.0041(8) -.0039(4)
N(1) .0554(8) .0378(5) .0389(6) .0010(8) .0024(7) .0014(5)
C(1) .0720(10) .147(2) .124(2) -.009(2) -.024(2) .059(2)
C(2) .132(2) .0605(9) .0860(10) .0100(10) -.002(2) .0256(9)
C(3) .0880(10) .0623(9) .0528(9) .0240(10) .0080(10) .0163(8)
C(4) .0700(10) .0458(7) .0471(7) -.0040(10) -.0034(9) .0079(7)
C(5) .0570(10) .0426(6) .0476(7) .0055(9) .0016(9) .0056(6)
C(6) .0519(9) .0438(7) .0425(8) .0076(9) .0103(8) .0057(6)
C(7) .0800(10) .0449(7) .0439(8) .0060(10) -.0010(9) .0027(6)
C(8) .1000(10) .0603(8) .0524(9) -.0140(10) .0040(10) -.0076(8)
C(9) .0750(10) .0533(7) .0395(8) .0000(10) -.0030(10) -.0109(7)
C(10) .0800(10) .0810(10) .0640(10) .006(2) -.0070(10) -.0060(10)
C(11) .0860(10) .130(2) .0830(10) -.021(2) .0220(10) -.0380(10)
C(12) .140(2) .110(2) .0570(10) -.049(2) .0220(10) -.0080(10)
C(13) .159(2) .0740(10) .0670(10) -.011(2) -.022(2) .0130(10)
C(14) .089(2) .0612(9) .0670(10) .0110(10) -.0040(10) .0010(9)
C(15) .0496(9) .0424(6) .0393(7) .0043(8) .0052(8) .0080(6)
C(16) .0510(10) .0470(7) .0572(8) .0040(10) -.0030(9) -.0032(7)
C(17) .0610(10) .0478(7) .0585(9) .0065(9) .0020(10) -.0026(8)
C(18) .0740(10) .0482(7) .0604(9) -.0100(10) .0070(10) -.0042(7)
C(19) .0640(10) .0720(10) .0750(10) -.0180(10) -.0100(10) -.0070(10)
C(20) .0470(10) .0614(9) .0750(10) .0030(10) -.0070(10) .0064(9)

loop_
_atom_type_symbol
_atom_type_scat_dispersion_real
_atom_type_scat_dispersion_imag
_atom_type_scat_source
H .000 .000
;International Tables for Crystallography
(1992, Vol. C, Table 6.1.1.2)
;
C .002 .002
;International Tables for Crystallography
(1992, Vol. C, Tables 4.2.6.8 and 6.1.1.1)
;
N .004 .003
;International Tables for Crystallography
(1992, Vol. C, Tables 4.2.6.8 and 6.1.1.1)
;
O .008 .006
;International Tables for Crystallography
(1992, Vol. C, Tables 4.2.6.8 and 6.1.1.1)
;

loop_
_geom_angle_atom_site_label_1
_geom_angle_atom_site_label_2
_geom_angle_atom_site_label_3
_geom_angle
_geom_angle_publ_flag
O1 N1 C5 123.60(10) yes
O1 N1 C6 115.80(10) yes
C5 N1 C6 120.60(10) yes
N1 C5 C4 122.3(2) yes
N1 C6 C7 109.30(10) yes
N1 C6 C15 111.00(10) yes
C7 C6 C15 114.00(10) yes
C7 O2 C8 112.70(10) no
C1 C3 C2 110.0(2) no
C1 C3 C4 111.6(2) no
C2 C3 C4 109.8(2) no
C3 C4 C5 113.2(2) no
O2 C7 C6 107.90(10) no
O2 C8 C9 112.4(2) no
C8 C9 C10 119.3(2) no
C8 C9 C14 121.9(2) no
C10 C9 C14 118.8(2) no
C9 C10 C11 121.1(2) no
C10 C11 C12 119.7(2) no
C11 C12 C13 120.3(2) no
C12 C13 C14 119.5(2) no
C9 C14 C13 120.6(2) no
C6 C15 C16 121.90(10) no
C6 C15 C20 119.00(10) no
C16 C15 C20 119.10(10) no
C15 C16 C17 119.8(2) no
C16 C17 C18 120.5(2) no
C17 C18 C19 120.10(10) no
C18 C19 C20 120.4(2) no
C15 C20 C19 120.2(2) no
C3 C1 H1 109.5 no
C3 C1 H2 109.5 no
C3 C1 H3 109.5 no
H1 C1 H2 109.5 no
H1 C1 H3 109.5 no
H2 C1 H3 109.5 no
C3 C2 H4 109.5 no
C3 C2 H5 109.5 no
C3 C2 H6 109.5 no
H4 C2 H5 109.5 no
H4 C2 H6 109.5 no
H5 C2 H6 109.5 no
C1 C3 H7 108.4 no
C2 C3 H7 108.4 no
C4 C3 H7 108.4 no
C3 C4 H8 108.5 no
C3 C4 H9 108.5 no
C5 C4 H8 108.5 no
C5 C4 H9 108.5 no
H8 C4 H9 109.5 no
N1 C5 H10 118.9 no
C4 C5 H10 118.9 no
N1 C6 H11 107.4 no
C7 C6 H11 107.5 no
C15 C6 H11 107.4 no
O2 C7 H12 109.9 no
O2 C7 H13 109.9 no
C6 C7 H12 109.9 no
C6 C7 H13 109.9 no
H12 C7 H13 109.5 no
O2 C8 H14 108.7 no
O2 C8 H15 108.7 no
C9 C8 H14 108.7 no
C9 C8 H15 108.8 no
H14 C8 H15 109.5 no
C9 C10 H16 119.4 no
C11 C10 H16 119.4 no
C10 C11 H17 120.1 no
C12 C11 H17 120.2 no
C11 C12 H18 119.8 no
C13 C12 H18 119.9 no
C12 C13 H19 120.2 no
C14 C13 H19 120.3 no
C9 C14 H20 119.7 no
C13 C14 H20 119.7 no
C15 C16 H21 120.1 no
C17 C16 H21 120.1 no
C16 C17 H22 119.8 no
C18 C17 H22 119.8 no
C17 C18 H23 120.0 no
C19 C18 H23 119.9 no
C18 C19 H24 119.8 no
C20 C19 H24 119.8 no
C15 C20 H25 119.9 no
C19 C20 H25 119.9 no

loop_
_geom_bond_atom_site_label_1
_geom_bond_atom_site_label_2
_geom_bond_site_symmetry_1
_geom_bond_site_symmetry_2
_geom_bond_distance
_geom_bond_publ_flag
O1 N1 . . 1.303(2) yes
N1 C5 . . 1.278(2) yes
N1 C6 . . 1.486(2) yes
C4 C5 . . 1.482(2) yes
C6 C7 . . 1.509(2) yes
C6 C15 . . 1.510(2) yes
O2 C7 . . 1.413(2) no
O2 C8 . . 1.425(2) no
C1 C3 . . 1.491(3) no
C2 C3 . . 1.524(3) no
C3 C4 . . 1.518(3) no
C8 C9 . . 1.509(2) no
C9 C10 . . 1.367(3) no
C9 C14 . . 1.355(2) no
C10 C11 . . 1.369(3) no
C11 C12 . . 1.363(3) no
C12 C13 . . 1.351(4) no
C13 C14 . . 1.398(3) no
C15 C16 . . 1.382(2) no
C15 C20 . . 1.382(2) no
C16 C17 . . 1.398(2) no
C17 C18 . . 1.358(3) no
C18 C19 . . 1.363(3) no
C19 C20 . . 1.388(2) no
C1 H1 . . .95 no
C1 H2 . . .95 no
C1 H3 . . .95 no
C2 H4 . . .95 no
C2 H5 . . .95 no
C2 H6 . . .95 no
C3 H7 . . .95 no
C4 H8 . . .95 no
C4 H9 . . .95 no
C5 H10 . . .95 no
C6 H11 . . .95 no
C7 H12 . . .95 no
C7 H13 . . .95 no
C8 H14 . . .95 no
C8 H15 . . .95 no
C10 H16 . . .95 no
C11 H17 . . .95 no
C12 H18 . . .95 no
C13 H19 . . .95 no
C14 H20 . . .95 no
C16 H21 . . .95 no
C17 H22 . . .95 no
C18 H23 . . .95 no
C19 H24 . . .95 no
C20 H25 . . .95 no

loop_
_cod_related_entry_id
_cod_related_entry_database
_cod_related_entry_code
1 ChemSpider 9567689
